data_4129280
loop_
_publ_author_name
'Lin, Qipu'
'Bu, Xianhui'
'Kong, Aiguo'
'Mao, Chengyu'
'Zhao, Xiang'
'Bu, Fei'
'Feng, Pingyun'

_publ_section_title
;
 New heterometallic zirconium metalloporphyrin frameworks and their
 heteroatom-activated high-surface-area carbon derivatives.
;
_journal_issue 6
_journal_name_full 'Journal of the American Chemical Society'
_journal_page_first 2235
_journal_page_last 2238
_journal_paper_doi 10.1021/jacs.5b00076
_journal_volume 137
_journal_year 2015
_chemical_formula_moiety 'C264 H168 N12 O38 Zn3 Zr6'
_chemical_formula_sum 'C264 H168 N12 O38 Zn3 Zr6'
_chemical_formula_weight 4859.59
_space_group_IT_number 221
_space_group_name_Hall '-P 4 2 3'
_space_group_name_H-M_alt 'P m -3 m'
_symmetry_cell_setting cubic
_symmetry_space_group_name_Hall '-P 4 2 3'
_symmetry_space_group_name_H-M 'P m -3 m'
_atom_sites_solution_hydrogens geom
_atom_sites_solution_primary direct
_atom_sites_solution_secondary difmap
_audit_creation_method SHELXL-97
_cell_angle_alpha 90.00
_cell_angle_beta 90.00
_cell_angle_gamma 90.00
_cell_formula_units_Z 1
_cell_length_a 25.4084(8)
_cell_length_b 25.4084(8)
_cell_length_c 25.4084(8)
_cell_measurement_reflns_used 1560
_cell_measurement_temperature 296(2)
_cell_measurement_theta_max 16.24
_cell_measurement_theta_min 2.27
_cell_volume 16403.3(9)
_computing_cell_refinement 'Bruker SAINT'
_computing_data_collection 'Bruker APEX2'
_computing_data_reduction 'Bruker SAINT'
_computing_molecular_graphics 'Bruker SHELXTL'
_computing_publication_material 'Bruker SHELXTL'
_computing_structure_refinement 'SHELXL-97 (Sheldrick, 1997)'
_computing_structure_solution 'SHELXS-97 (Sheldrick, 1990)'
_diffrn_ambient_temperature 296(2)
_diffrn_measured_fraction_theta_full 0.989
_diffrn_measured_fraction_theta_max 0.989
_diffrn_measurement_device_type 'Bruker APEX-II CCD'
_diffrn_measurement_method '\f and \w scans'
_diffrn_radiation_monochromator graphite
_diffrn_radiation_source 'fine-focus sealed tube'
_diffrn_radiation_type MoK\a
_diffrn_radiation_wavelength 0.71073
_diffrn_reflns_av_R_equivalents 0.1870
_diffrn_reflns_av_sigmaI/netI 0.0719
_diffrn_reflns_limit_h_max 19
_diffrn_reflns_limit_h_min -26
_diffrn_reflns_limit_k_max 16
_diffrn_reflns_limit_k_min -26
_diffrn_reflns_limit_l_max 25
_diffrn_reflns_limit_l_min -26
_diffrn_reflns_number 40406
_diffrn_reflns_theta_full 22.49
_diffrn_reflns_theta_max 22.49
_diffrn_reflns_theta_min 0.80
_diffrn_standards_decay_% none
_diffrn_standards_interval_count none
_diffrn_standards_interval_time none
_diffrn_standards_number 0
_exptl_absorpt_coefficient_mu 0.226
_exptl_absorpt_correction_T_max 0.980
_exptl_absorpt_correction_T_min 0.978
_exptl_absorpt_correction_type none
_exptl_crystal_colour black
_exptl_crystal_density_diffrn 0.492
_exptl_crystal_density_meas 0.45
_exptl_crystal_density_method 'not measured'
_exptl_crystal_description 'cubic '
_exptl_crystal_F_000 13432
_exptl_crystal_size_max 0.10
_exptl_crystal_size_mid 0.09
_exptl_crystal_size_min 0.09
_refine_diff_density_max 1.708
_refine_diff_density_min -0.853
_refine_diff_density_rms 0.246
_refine_ls_extinction_coef 0.026(3)
_refine_ls_extinction_expression Fc^*^=kFc[1+0.001xFc^2^\l^3^/sin(2\q)]^-1/4^
_refine_ls_extinction_method SHELXL
_refine_ls_goodness_of_fit_ref 1.086
_refine_ls_hydrogen_treatment constr
_refine_ls_matrix_type full
_refine_ls_number_parameters 89
_refine_ls_number_reflns 2139
_refine_ls_number_restraints 220
_refine_ls_restrained_S_all 1.115
_refine_ls_R_factor_all 0.1451
_refine_ls_R_factor_gt 0.1012
_refine_ls_shift/su_max 0.000
_refine_ls_shift/su_mean 0.000
_refine_ls_structure_factor_coef Fsqd
_refine_ls_weighting_details 'calc w=1/[\s^2^(Fo^2^)+(0.1851P)^2^+27.6160P] where P=(Fo^2^+2Fc^2^)/3'
_refine_ls_weighting_scheme calc
_refine_ls_wR_factor_gt 0.2521
_refine_ls_wR_factor_ref 0.2980
_reflns_number_gt 1476
_reflns_number_total 2139
_reflns_threshold_expression >2sigma(I)
_cod_data_source_file ja5b00076_si_002.cif
_cod_data_source_block CPM99(Zn)
_cod_depositor_comments
;
The following automatic conversions were performed:

data item '_symmetry_cell_setting' value 'Cubic' was changed to
'cubic' in accordance with the
/home/saulius/struct/COD-crude-data/automatic-downloads/DataCite-retrospective/ACS/depositions/lib/dictionaries/cif_core.dic
dictionary named 'cif_core.dic' version 2.4.2 last updated on
2011-04-26.

Automatic conversion script
Id: cif_fix_values 6909 2019-04-08 15:41:33Z antanas 
;
_cod_database_code 4129280

loop_
_symmetry_equiv_pos_as_xyz
'x, y, z'
'-x, -y, z'
'-x, y, -z'
'x, -y, -z'
'z, x, y'
'z, -x, -y'
'-z, -x, y'
'-z, x, -y'
'y, z, x'
'-y, z, -x'
'y, -z, -x'
'-y, -z, x'
'y, x, -z'
'-y, -x, -z'
'y, -x, z'
'-y, x, z'
'x, z, -y'
'-x, z, y'
'-x, -z, -y'
'x, -z, y'
'z, y, -x'
'z, -y, x'
'-z, y, x'
'-z, -y, -x'
'-x, -y, -z'
'x, y, -z'
'x, -y, z'
'-x, y, z'
'-z, -x, -y'
'-z, x, y'
'z, x, -y'
'z, -x, y'
'-y, -z, -x'
'y, -z, x'
'-y, z, x'
'y, z, -x'
'-y, -x, z'
'y, x, z'
'-y, x, -z'
'y, -x, -z'
'-x, -z, y'
'x, -z, -y'
'x, z, y'
'-x, z, -y'
'-z, -y, x'
'-z, y, -x'
'z, -y, -x'
'z, y, x'

loop_
_atom_site_label
_atom_site_type_symbol
_atom_site_fract_x
_atom_site_fract_y
_atom_site_fract_z
_atom_site_U_iso_or_equiv
_atom_site_adp_type
_atom_site_occupancy
_atom_site_symmetry_multiplicity
_atom_site_calc_flag
_atom_site_refinement_flags
Zr1 Zr 1.0000 0.90239(5) 0.0000 0.0163(7) Uani 1 8 d SU
Zn1 Zn 0.5000 0.5000 0.0000 0.222(5) Uani 1 16 d SU
O1 O 0.9520(3) 0.9520(3) -0.0480(3) 0.061(4) Uani 1 6 d SU
O2 O 0.9236(2) 0.8599(2) 0.0000 0.0339(15) Uani 1 2 d SU
C1 C 0.8759(3) 0.8759(3) 0.0000 0.040(3) Uani 1 4 d SU
C2 C 0.8341(3) 0.8341(3) 0.0000 0.066(4) Uani 1 4 d SU
C3 C 0.8468(5) 0.7816(5) 0.0000 0.134(6) Uani 1 2 d SU
H3A H 0.8819 0.7712 0.0000 0.161 Uiso 1 2 calc SR
C5 C 0.7564(5) 0.7564(5) 0.0000 0.170(9) Uani 1 4 d SU
C4 C 0.8073(5) 0.7442(5) 0.0000 0.170(7) Uani 1 2 d SU
H4A H 0.8167 0.7089 0.0000 0.204 Uiso 1 2 calc SR
C6 C 0.7170(6) 0.7170(6) 0.0000 0.190(9) Uani 1 4 d SU
C10 C 0.5959(5) 0.5959(5) 0.0000 0.233(10) Uani 1 4 d SU
N1 N 0.5801(6) 0.5000 0.0000 0.282(10) Uani 1 4 d SU
C11 C 0.6121(5) 0.5432(5) 0.0000 0.248(9) Uani 1 2 d SU
C9 C 0.6370(6) 0.6370(6) 0.0000 0.219(9) Uani 1 4 d SU
C12 C 0.6664(5) 0.5264(5) 0.0000 0.254(11) Uani 1 2 d SU
H12A H 0.6958 0.5481 0.0000 0.305 Uiso 1 2 calc SR
O3 O 0.5000 0.5000 0.090(3) 0.43(2) Uani 1 8 d SU
C8 C 0.6397(5) 0.6751(5) -0.0405(8) 0.262(9) Uani 1 1 d U
H8A H 0.6148 0.6749 -0.0690 0.315 Uiso 1 1 d R
C7 C 0.6787(5) 0.7140(5) -0.0386(7) 0.249(9) Uani 1 1 d U
H7A H 0.6794 0.7410 -0.0651 0.299 Uiso 1 1 d R

loop_
_atom_site_aniso_label
_atom_site_aniso_U_11
_atom_site_aniso_U_22
_atom_site_aniso_U_33
_atom_site_aniso_U_23
_atom_site_aniso_U_13
_atom_site_aniso_U_12
Zr1 0.0184(8) 0.0121(10) 0.0184(8) 0.000 0.000 0.000
Zn1 0.0281(15) 0.0281(15) 0.610(16) 0.000 0.000 0.000
O1 0.061(4) 0.061(4) 0.061(4) 0.044(5) 0.044(5) 0.044(5)
O2 0.025(3) 0.033(3) 0.044(4) 0.000 0.000 -0.011(2)
C1 0.035(4) 0.035(4) 0.050(8) 0.000 0.000 -0.016(5)
C2 0.035(4) 0.035(4) 0.130(12) 0.000 0.000 -0.016(5)
C3 0.043(6) 0.040(5) 0.318(18) 0.000 0.000 -0.012(5)
C5 0.044(5) 0.044(5) 0.42(3) 0.000 0.000 -0.003(7)
C4 0.053(6) 0.039(6) 0.42(2) 0.000 0.000 -0.009(5)
C6 0.054(7) 0.054(7) 0.46(3) 0.000 0.000 -0.009(9)
C10 0.034(4) 0.034(4) 0.63(3) 0.000 0.000 -0.007(6)
N1 0.030(6) 0.021(6) 0.80(3) 0.000 0.000 0.000
C11 0.027(5) 0.038(6) 0.68(3) 0.000 0.000 -0.005(5)
C9 0.041(6) 0.041(6) 0.58(3) 0.000 0.000 -0.009(8)
C12 0.031(6) 0.051(8) 0.68(3) 0.000 0.000 -0.006(5)
O3 0.35(3) 0.35(3) 0.593(18) 0.000 0.000 0.000
C8 0.127(10) 0.112(11) 0.55(2) 0.019(10) -0.035(11) -0.041(9)
C7 0.132(11) 0.119(10) 0.50(2) 0.028(11) -0.047(10) -0.042(9)

loop_
_atom_type_symbol
_atom_type_description
_atom_type_scat_dispersion_real
_atom_type_scat_dispersion_imag
_atom_type_scat_source
C C 0.0033 0.0016 'International Tables Vol C Tables 4.2.6.8 and 6.1.1.4'
H H 0.0000 0.0000 'International Tables Vol C Tables 4.2.6.8 and 6.1.1.4'
N N 0.0061 0.0033 'International Tables Vol C Tables 4.2.6.8 and 6.1.1.4'
O O 0.0106 0.0060 'International Tables Vol C Tables 4.2.6.8 and 6.1.1.4'
Zn Zn 0.2839 1.4301 'International Tables Vol C Tables 4.2.6.8 and 6.1.1.4'
Zr Zr -2.9673 0.5597 'International Tables Vol C Tables 4.2.6.8 and 6.1.1.4'

loop_
_geom_angle_atom_site_label_1
_geom_angle_atom_site_label_2
_geom_angle_atom_site_label_3
_geom_angle
_geom_angle_site_symmetry_1
_geom_angle_site_symmetry_3
O1 Zr1 O1 69.6(4) 28_755 3_755
O1 Zr1 O1 69.6(4) 28_755 .
O1 Zr1 O1 107.7(7) 3_755 .
O1 Zr1 O1 107.7(7) 28_755 26
O1 Zr1 O1 69.6(4) 3_755 26
O1 Zr1 O1 69.6(4) . 26
O1 Zr1 O2 77.7(3) 28_755 23_654
O1 Zr1 O2 141.79(6) 3_755 23_654
O1 Zr1 O2 77.7(3) . 23_654
O1 Zr1 O2 141.79(6) 26 23_654
O1 Zr1 O2 141.79(6) 28_755 .
O1 Zr1 O2 141.78(6) 3_755 .
O1 Zr1 O2 77.7(3) . .
O1 Zr1 O2 77.7(3) 26 .
O2 Zr1 O2 76.34(13) 23_654 .
O1 Zr1 O2 77.7(3) 28_755 3_755
O1 Zr1 O2 77.7(3) 3_755 3_755
O1 Zr1 O2 141.79(6) . 3_755
O1 Zr1 O2 141.78(6) 26 3_755
O2 Zr1 O2 76.34(13) 23_654 3_755
O2 Zr1 O2 121.8(3) . 3_755
O1 Zr1 O2 141.78(6) 28_755 21_656
O1 Zr1 O2 77.7(3) 3_755 21_656
O1 Zr1 O2 141.79(6) . 21_656
O1 Zr1 O2 77.7(3) 26 21_656
O2 Zr1 O2 121.8(3) 23_654 21_656
O2 Zr1 O2 76.34(13) . 21_656
O2 Zr1 O2 76.34(13) 3_755 21_656
O1 Zr1 Zr1 34.83(17) 28_755 33_766
O1 Zr1 Zr1 34.83(17) 3_755 33_766
O1 Zr1 Zr1 89.2(3) . 33_766
O1 Zr1 Zr1 89.2(3) 26 33_766
O2 Zr1 Zr1 110.10(10) 23_654 33_766
O2 Zr1 Zr1 164.08(15) . 33_766
O2 Zr1 Zr1 74.08(15) 3_755 33_766
O2 Zr1 Zr1 110.10(10) 21_656 33_766
O1 Zr1 Zr1 34.83(17) 28_755 5_654
O1 Zr1 Zr1 89.2(3) 3_755 5_654
O1 Zr1 Zr1 34.83(17) . 5_654
O1 Zr1 Zr1 89.2(3) 26 5_654
O2 Zr1 Zr1 74.08(15) 23_654 5_654
O2 Zr1 Zr1 110.10(10) . 5_654
O2 Zr1 Zr1 110.10(10) 3_755 5_654
O2 Zr1 Zr1 164.08(15) 21_656 5_654
Zr1 Zr1 Zr1 60.0 33_766 5_654
O1 Zr1 Zr1 89.2(3) 28_755 29_676
O1 Zr1 Zr1 34.83(17) 3_755 29_676
O1 Zr1 Zr1 89.2(3) . 29_676
O1 Zr1 Zr1 34.83(17) 26 29_676
O2 Zr1 Zr1 164.08(15) 23_654 29_676
O2 Zr1 Zr1 110.10(10) . 29_676
O2 Zr1 Zr1 110.10(10) 3_755 29_676
O2 Zr1 Zr1 74.08(15) 21_656 29_676
Zr1 Zr1 Zr1 60.0 33_766 29_676
Zr1 Zr1 Zr1 90.0 5_654 29_676
O1 Zr1 Zr1 89.2(3) 28_755 9_564
O1 Zr1 Zr1 89.2(3) 3_755 9_564
O1 Zr1 Zr1 34.83(17) . 9_564
O1 Zr1 Zr1 34.83(17) 26 9_564
O2 Zr1 Zr1 110.10(10) 23_654 9_564
O2 Zr1 Zr1 74.08(15) . 9_564
O2 Zr1 Zr1 164.08(15) 3_755 9_564
O2 Zr1 Zr1 110.10(10) 21_656 9_564
Zr1 Zr1 Zr1 90.000(1) 33_766 9_564
Zr1 Zr1 Zr1 60.0 5_654 9_564
Zr1 Zr1 Zr1 60.0 29_676 9_564
N1 Zn1 N1 90.0 37_665 .
N1 Zn1 N1 180.000(1) 37_665 13
N1 Zn1 N1 90.000(1) . 13
N1 Zn1 N1 90.000(2) 37_665 25_665
N1 Zn1 N1 180.0 . 25_665
N1 Zn1 N1 90.0 13 25_665
N1 Zn1 O3 90.0 37_665 25_665
N1 Zn1 O3 90.000(3) . 25_665
N1 Zn1 O3 90.0 13 25_665
N1 Zn1 O3 90.000(3) 25_665 25_665
N1 Zn1 O3 90.0 37_665 .
N1 Zn1 O3 90.000(3) . .
N1 Zn1 O3 90.0 13 .
N1 Zn1 O3 90.000(3) 25_665 .
O3 Zn1 O3 180.000(4) 25_665 .
Zr1 O1 Zr1 110.3(3) 5_654 .
Zr1 O1 Zr1 110.3(3) 5_654 9_564
Zr1 O1 Zr1 110.3(3) . 9_564
C1 O2 Zr1 132.5(6) . .
O2 C1 O2 126.9(11) 13 .
O2 C1 C2 116.6(5) 13 .
O2 C1 C2 116.6(5) . .
C3 C2 C3 117.3(14) 13 .
C3 C2 C1 121.4(7) 13 .
C3 C2 C1 121.4(7) . .
C2 C3 C4 119.7(12) . .
C2 C3 H3A 120.1 . .
C4 C3 H3A 120.1 . .
C4 C5 C4 116.8(18) 13 .
C4 C5 C6 121.6(9) 13 .
C4 C5 C6 121.6(9) . .
C5 C4 C3 123.2(14) . .
C5 C4 H4A 118.4 . .
C3 C4 H4A 118.4 . .
C7 C6 C7 54.5(13) 38 .
C7 C6 C7 115(2) 38 26
C7 C6 C7 90.2(17) . 26
C7 C6 C7 90.2(17) 38 13
C7 C6 C7 115(2) . 13
C7 C6 C7 54.5(13) 26 13
C7 C6 C5 122.5(11) 38 .
C7 C6 C5 122.5(11) . .
C7 C6 C5 122.5(11) 26 .
C7 C6 C5 122.5(11) 13 .
C11 C10 C11 124.2(17) 13 .
C11 C10 C9 117.9(8) 13 .
C11 C10 C9 117.9(8) . .
C11 N1 C11 106.9(15) 27_565 .
C11 N1 Zn1 126.6(7) 27_565 .
C11 N1 Zn1 126.6(7) . .
N1 C11 C10 126.3(13) . .
N1 C11 C12 109.3(12) . .
C10 C11 C12 124.3(13) . .
C8 C9 C8 53.4(13) 38 .
C8 C9 C8 117.6(19) 38 26
C8 C9 C8 93.5(16) . 26
C8 C9 C8 93.5(16) 38 13
C8 C9 C8 117.6(19) . 13
C8 C9 C8 53.4(13) 26 13
C8 C9 C10 121.2(10) 38 .
C8 C9 C10 121.2(10) . .
C8 C9 C10 121.2(10) 26 .
C8 C9 C10 121.2(10) 13 .
C12 C12 C11 107.2(8) 27_565 .
C12 C12 H12A 126.4 27_565 .
C11 C12 H12A 126.4 . .
C8 C8 C7 89.9(8) 38 .
C8 C8 C9 63.3(6) 38 .
C7 C8 C9 119.4(17) . .
C8 C8 C7 47.8(5) 38 38
C7 C8 C7 42.1(9) . 38
C9 C8 C7 93.6(12) . 38
C8 C8 H8A 117.5 38 .
C7 C8 H8A 119.8 . .
C9 C8 H8A 120.8 . .
C7 C8 H8A 132.7 38 .
C7 C7 C6 62.8(6) 38 .
C7 C7 C8 90.1(8) 38 .
C6 C7 C8 124.3(18) . .
C7 C7 C8 47.8(5) 38 38
C6 C7 C8 96.3(12) . 38
C8 C7 C8 42.3(9) . 38
C7 C7 C7 90.000(1) 38 26
C6 C7 C7 44.9(8) . 26
C8 C7 C7 92.0(11) . 26
C8 C7 C7 91.5(8) 38 26
C7 C7 H7A 119.5 38 .
C6 C7 H7A 116.3 . .
C8 C7 H7A 119.4 . .
C8 C7 H7A 134.0 38 .
C7 C7 H7A 134.4 26 .

loop_
_geom_bond_atom_site_label_1
_geom_bond_atom_site_label_2
_geom_bond_distance
_geom_bond_site_symmetry_2
Zr1 O1 2.136(5) 28_755
Zr1 O1 2.136(5) 3_755
Zr1 O1 2.136(5) .
Zr1 O1 2.136(5) 26
Zr1 O2 2.220(5) 23_654
Zr1 O2 2.220(5) .
Zr1 O2 2.220(5) 3_755
Zr1 O2 2.220(5) 21_656
Zr1 Zr1 3.5073(19) 33_766
Zr1 Zr1 3.5073(19) 5_654
Zr1 Zr1 3.5073(19) 29_676
Zr1 Zr1 3.5073(19) 9_564
Zn1 N1 2.035(15) 37_665
Zn1 N1 2.035(15) .
Zn1 N1 2.035(15) 13
Zn1 N1 2.035(15) 25_665
Zn1 O3 2.28(7) 25_665
Zn1 O3 2.28(7) .
O1 Zr1 2.136(5) 5_654
O1 Zr1 2.136(5) 9_564
O2 C1 1.280(7) .
C1 O2 1.280(7) 13
C1 C2 1.500(17) .
C2 C3 1.373(13) 13
C2 C3 1.373(13) .
C3 C4 1.382(16) .
C3 H3A 0.9300 .
C5 C4 1.330(15) 13
C5 C4 1.330(15) .
C5 C6 1.41(3) .
C4 H4A 0.9300 .
C6 C7 1.384(17) 38
C6 C7 1.384(17) .
C6 C7 1.384(17) 26
C6 C7 1.384(17) 13
C10 C11 1.401(16) 13
C10 C11 1.401(16) .
C10 C9 1.48(3) .
N1 C11 1.367(15) 27_565
N1 C11 1.367(15) .
C11 C12 1.443(17) .
C9 C8 1.414(17) 38
C9 C8 1.414(17) .
C9 C8 1.414(17) 26
C9 C8 1.414(17) 13
C12 C12 1.34(3) 27_565
C12 H12A 0.9300 .
C8 C8 1.27(3) 38
C8 C7 1.399(14) .
C8 C7 1.888(17) 38
C8 H8A 0.9615 .
C7 C7 1.27(3) 38
C7 C8 1.888(17) 38
C7 C7 1.96(4) 26
C7 H7A 0.9616 .
